data_7005583
loop_
_publ_author_name
'Cadierno, Victorio'
'D\'iez, Josefina'
'Garc\'ia-Alvarez, Joaqu\'in'
'Gimeno, Jos\'e'

_publ_section_title
;
 Silver(I) complexes of N-thiophosphorylated bis(iminophosphorane)
 ligands: from monomers to polymers.
;
_journal_issue 26
_journal_name_full 'Dalton transactions (Cambridge, England : 2003)'
_journal_page_first 2760
_journal_page_last 2769
_journal_paper_doi 10.1039/b703348f
_journal_year 2007
_chemical_compound_source synthesis
_chemical_formula_moiety 'C66 H84 Ag2 N4 O8 P8 S4, 2(F6 Sb1)'
_chemical_formula_sum 'C66 H84 Ag2 F12 N4 O8 P8 S4 Sb2'
_chemical_formula_weight 2124.61
_chemical_name_systematic
;
?
;
_space_group_IT_number 2
_symmetry_cell_setting triclinic
_symmetry_space_group_name_Hall '-P 1'
_symmetry_space_group_name_H-M 'P -1'
_atom_sites_solution_hydrogens geom
_atom_sites_solution_primary direct
_atom_sites_solution_secondary difmap
_audit_creation_method SHELXL-97
_cell_angle_alpha 87.206(6)
_cell_angle_beta 77.029(9)
_cell_angle_gamma 70.753(7)
_cell_formula_units_Z 1
_cell_length_a 11.1280(11)
_cell_length_b 11.3219(9)
_cell_length_c 18.1350(2)
_cell_measurement_reflns_used 4614
_cell_measurement_temperature 200(2)
_cell_volume 2101.3(3)
_computing_cell_refinement 'HKL Scalepack (Otwinowki & Minor 1997)'
_computing_data_collection 'Collet (Nonius BV, 1997-2000)'
_computing_data_reduction 'HKL Denzo and scalepack (Otwinowski & Minor 1997)'
_computing_molecular_graphics 'PLATON (Spek, 2006)'
_computing_publication_material 'SHELXL-97 (Sheldrick, 1997)'
_computing_structure_refinement 'SHELXL-97 (Sheldrick, 1997)'
_computing_structure_solution 'DIRDIF-99 (Beurskens, 1999)'
_diffrn_ambient_temperature 200(2)
_diffrn_detector_area_resol_mean 9
_diffrn_measured_fraction_theta_full 0.997
_diffrn_measured_fraction_theta_max 0.997
_diffrn_measurement_device '95 mm CCD camera on \k-goniostat'
_diffrn_measurement_device_type KappaCCD
_diffrn_measurement_method '\f and \w scan'
_diffrn_radiation_monochromator 'horizontally mounted graphite crystal'
_diffrn_radiation_source 'fine-focus sealed tube'
_diffrn_radiation_type CuK\a
_diffrn_radiation_wavelength 1.5418
_diffrn_reflns_av_R_equivalents 0.048
_diffrn_reflns_av_sigmaI/netI 0.0773
_diffrn_reflns_limit_h_max 12
_diffrn_reflns_limit_h_min -11
_diffrn_reflns_limit_k_max 12
_diffrn_reflns_limit_k_min -12
_diffrn_reflns_limit_l_max 20
_diffrn_reflns_limit_l_min 0
_diffrn_reflns_number 40313
_diffrn_reflns_theta_full 58.97
_diffrn_reflns_theta_max 58.97
_diffrn_reflns_theta_min 2.50
_diffrn_standards_number 0
_exptl_absorpt_coefficient_mu 11.774
_exptl_absorpt_correction_T_max 0.772
_exptl_absorpt_correction_T_min 0.446
_exptl_absorpt_correction_type multi-scan
_exptl_absorpt_process_details
;
multi-scan from symmetry-related measurements
Sortav (Blessing 1995)
;
_exptl_crystal_colour Yellow
_exptl_crystal_density_diffrn 1.679
_exptl_crystal_density_method 'not measured'
_exptl_crystal_description Prism
_exptl_crystal_F_000 1060
_exptl_crystal_size_max 0.175
_exptl_crystal_size_mid 0.05
_exptl_crystal_size_min 0.025
_refine_diff_density_max 1.157
_refine_diff_density_min -0.825
_refine_diff_density_rms 0.141
_refine_ls_extinction_method none
_refine_ls_goodness_of_fit_ref 1.156
_refine_ls_hydrogen_treatment constr
_refine_ls_matrix_type full
_refine_ls_number_parameters 478
_refine_ls_number_reflns 6029
_refine_ls_number_restraints 0
_refine_ls_restrained_S_all 1.156
_refine_ls_R_factor_all 0.0495
_refine_ls_R_factor_gt 0.0389
_refine_ls_shift/su_max 0.001
_refine_ls_shift/su_mean 0.000
_refine_ls_structure_factor_coef Fsqd
_refine_ls_weighting_details 'calc w=1/[\s^2^(Fo^2^)+(0.0706P)^2^+4.6127P] where P=(Fo^2^+2Fc^2^)/3'
_refine_ls_weighting_scheme calc
_refine_ls_wR_factor_gt 0.1034
_refine_ls_wR_factor_ref 0.1582
_reflns_number_gt 5304
_reflns_number_total 6029
_reflns_threshold_expression >2sigma(I)
_cod_data_source_file b703348f.txt
_cod_data_source_block 7a
_cod_depositor_comments
;
The following automatic conversions were performed:
'_symmetry_cell_setting' value 'Triclinic' changed to 'triclinic'
according to '/home/saulius/struct/CIF-dictionaries/cif_core.dic'
dictionary named 'cif_core.dic' version 2.4.1 from
2010-06-29.

'_exptl_absorpt_correction_type' value 'Multi-scan' changed
to 'multi-scan' according to
'/home/saulius/struct/CIF-dictionaries/cif_core.dic' dictionary named
'cif_core.dic' version 2.4.1 from 2010-06-29.

Automatic conversion script
Id: cif_fix_enum 1527 2010-12-29 10:47:43Z saulius 
;
_cod_original_sg_symbol_H-M P-1
_cod_database_code 7005583

loop_
_symmetry_equiv_pos_as_xyz
'x, y, z'
'-x, -y, -z'

loop_
_atom_site_label
_atom_site_type_symbol
_atom_site_fract_x
_atom_site_fract_y
_atom_site_fract_z
_atom_site_U_iso_or_equiv
_atom_site_adp_type
_atom_site_occupancy
_atom_site_symmetry_multiplicity
_atom_site_calc_flag
_atom_site_refinement_flags
_atom_site_disorder_assembly
_atom_site_disorder_group
C1 C 0.4385(5) 0.4181(5) 0.2641(3) 0.0248(12) Uani 1 1 d . . .
H1A H 0.4867 0.3710 0.3003 0.030 Uiso 1 1 calc R . .
H1B H 0.4449 0.3594 0.2250 0.030 Uiso 1 1 calc R . .
C2 C 0.2315(7) 0.3659(6) 0.3759(3) 0.0331(14) Uani 1 1 d . . .
C3 C 0.3215(7) 0.2505(6) 0.3837(4) 0.0440(17) Uani 1 1 d . . .
H3 H 0.4068 0.2304 0.3557 0.053 Uiso 1 1 calc R . .
C4 C 0.2851(8) 0.1646(7) 0.4332(4) 0.0506(19) Uani 1 1 d . . .
H4 H 0.3460 0.0873 0.4385 0.061 Uiso 1 1 calc R . .
C5 C 0.1586(8) 0.1944(7) 0.4744(4) 0.0448(17) Uani 1 1 d . . .
H5 H 0.1339 0.1375 0.5079 0.054 Uiso 1 1 calc R . .
C6 C 0.0693(8) 0.3080(7) 0.4658(4) 0.0436(17) Uani 1 1 d . . .
H6 H -0.0163 0.3277 0.4934 0.052 Uiso 1 1 calc R . .
C7 C 0.1044(6) 0.3928(6) 0.4172(4) 0.0322(14) Uani 1 1 d . . .
H7 H 0.0424 0.4694 0.4118 0.039 Uiso 1 1 calc R . .
C8 C 0.2491(6) 0.6158(6) 0.3692(3) 0.0282(13) Uani 1 1 d . . .
C9 C 0.3096(7) 0.5981(7) 0.4306(4) 0.0391(15) Uani 1 1 d . . .
H9 H 0.3572 0.5179 0.4424 0.047 Uiso 1 1 calc R . .
C10 C 0.2986(8) 0.6996(7) 0.4734(4) 0.0476(18) Uani 1 1 d . . .
H10 H 0.3397 0.6880 0.5138 0.057 Uiso 1 1 calc R . .
C11 C 0.2269(8) 0.8184(7) 0.4569(4) 0.0504(19) Uani 1 1 d . . .
H11 H 0.2207 0.8867 0.4858 0.060 Uiso 1 1 calc R . .
C12 C 0.1644(8) 0.8367(7) 0.3975(4) 0.0488(19) Uani 1 1 d . . .
H12 H 0.1145 0.9169 0.3872 0.059 Uiso 1 1 calc R . .
C13 C 0.1758(6) 0.7353(6) 0.3533(3) 0.0336(14) Uani 1 1 d . . .
H13 H 0.1344 0.7476 0.3130 0.040 Uiso 1 1 calc R . .
C14 C 0.0423(8) 0.2599(7) 0.2236(4) 0.0517(19) Uani 1 1 d . . .
H14A H 0.0712 0.2487 0.1690 0.062 Uiso 1 1 calc R . .
H14B H -0.0495 0.2680 0.2374 0.062 Uiso 1 1 calc R . .
C15 C 0.1192(12) 0.1507(8) 0.2611(5) 0.080(3) Uani 1 1 d . . .
H15A H 0.1081 0.0759 0.2455 0.120 Uiso 1 1 calc R . .
H15B H 0.0894 0.1621 0.3150 0.120 Uiso 1 1 calc R . .
H15C H 0.2099 0.1434 0.2471 0.120 Uiso 1 1 calc R . .
C16 C -0.0851(7) 0.6291(7) 0.2013(4) 0.0469(18) Uani 1 1 d . . .
H16A H -0.0697 0.6627 0.2452 0.056 Uiso 1 1 calc R . .
H16B H -0.1424 0.5802 0.2190 0.056 Uiso 1 1 calc R . .
C17 C -0.1488(7) 0.7349(7) 0.1543(4) 0.0468(18) Uani 1 1 d . . .
H17A H -0.1644 0.7013 0.1111 0.070 Uiso 1 1 calc R . .
H17B H -0.0923 0.7839 0.1376 0.070 Uiso 1 1 calc R . .
H17C H -0.2302 0.7869 0.1843 0.070 Uiso 1 1 calc R . .
C18 C 0.5834(6) 0.5774(6) 0.2919(3) 0.0297(13) Uani 1 1 d . . .
C19 C 0.6748(7) 0.4887(7) 0.3244(4) 0.0394(16) Uani 1 1 d . . .
H19 H 0.7004 0.4045 0.3106 0.047 Uiso 1 1 calc R . .
C20 C 0.7275(8) 0.5267(9) 0.3777(4) 0.057(2) Uani 1 1 d . . .
H20 H 0.7904 0.4679 0.3987 0.069 Uiso 1 1 calc R . .
C21 C 0.6877(10) 0.6497(9) 0.3995(5) 0.066(3) Uani 1 1 d . . .
H21 H 0.7227 0.6743 0.4358 0.080 Uiso 1 1 calc R . .
C22 C 0.5968(10) 0.7368(9) 0.3683(5) 0.064(3) Uani 1 1 d . . .
H22 H 0.5702 0.8204 0.3837 0.076 Uiso 1 1 calc R . .
C23 C 0.5430(8) 0.7027(7) 0.3136(4) 0.0493(19) Uani 1 1 d . . .
H23 H 0.4815 0.7626 0.2922 0.059 Uiso 1 1 calc R . .
C24 C 0.6584(5) 0.4406(6) 0.1500(3) 0.0273(13) Uani 1 1 d . . .
C25 C 0.7069(7) 0.3110(6) 0.1478(4) 0.0375(15) Uani 1 1 d . . .
H25 H 0.6638 0.2654 0.1812 0.045 Uiso 1 1 calc R . .
C26 C 0.8202(8) 0.2500(7) 0.0956(4) 0.0471(18) Uani 1 1 d . . .
H26 H 0.8545 0.1631 0.0946 0.057 Uiso 1 1 calc R . .
C27 C 0.8810(7) 0.3168(7) 0.0461(4) 0.0454(17) Uani 1 1 d . . .
H27 H 0.9567 0.2747 0.0110 0.054 Uiso 1 1 calc R . .
C28 C 0.8335(6) 0.4452(7) 0.0465(4) 0.0405(17) Uani 1 1 d . . .
H28 H 0.8768 0.4897 0.0123 0.049 Uiso 1 1 calc R . .
C29 C 0.7211(6) 0.5073(6) 0.0982(3) 0.0348(15) Uani 1 1 d . . .
H29 H 0.6870 0.5941 0.0983 0.042 Uiso 1 1 calc R . .
C30 C 0.4924(13) 0.9335(10) 0.0933(7) 0.092(4) Uani 1 1 d . . .
H30A H 0.5269 0.9092 0.0402 0.110 Uiso 1 1 calc R . .
H30B H 0.4024 0.9870 0.0988 0.110 Uiso 1 1 calc R . .
C31 C 0.5620(15) 1.0013(10) 0.1139(7) 0.110(5) Uani 1 1 d . . .
H31A H 0.5558 1.0731 0.0827 0.165 Uiso 1 1 calc R . .
H31B H 0.6518 0.9500 0.1075 0.165 Uiso 1 1 calc R . .
H31C H 0.5271 1.0282 0.1660 0.165 Uiso 1 1 calc R . .
C32 C 0.1437(7) 0.8485(7) 0.1449(4) 0.0465(17) Uani 1 1 d . . .
H32A H 0.0764 0.8659 0.1912 0.056 Uiso 1 1 calc R . .
H32B H 0.1560 0.7656 0.1261 0.056 Uiso 1 1 calc R . .
C33 C 0.1004(9) 0.9430(7) 0.0872(5) 0.060(2) Uani 1 1 d . . .
H33A H 0.0202 0.9394 0.0777 0.089 Uiso 1 1 calc R . .
H33B H 0.1661 0.9249 0.0410 0.089 Uiso 1 1 calc R . .
H33C H 0.0870 1.0252 0.1059 0.089 Uiso 1 1 calc R . .
Ag1 Ag 0.36402(5) 0.50271(5) 0.04968(3) 0.0463(2) Uani 1 1 d . . .
F1 F 0.6625(6) 0.2071(4) 0.3335(3) 0.0808(16) Uani 1 1 d . . .
F2 F 0.6233(6) 0.0124(7) 0.2866(4) 0.102(2) Uani 1 1 d . . .
F3 F 0.6574(6) 0.0200(5) 0.4229(2) 0.0738(15) Uani 1 1 d . . .
F4 F 0.8461(6) 0.0529(5) 0.2312(3) 0.0855(18) Uani 1 1 d . . .
F5 F 0.8778(5) 0.0602(6) 0.3701(3) 0.0900(18) Uani 1 1 d . . .
F6 F 0.8431(7) -0.1356(5) 0.3209(4) 0.103(2) Uani 1 1 d . . .
N1 N 0.1740(5) 0.5303(5) 0.2558(3) 0.0309(11) Uani 1 1 d . . .
N2 N 0.4168(5) 0.6418(5) 0.1908(3) 0.0349(12) Uani 1 1 d . . .
O1 O 0.0616(5) 0.3721(4) 0.2481(2) 0.0388(11) Uani 1 1 d . . .
O2 O 0.0382(4) 0.5495(4) 0.1561(2) 0.0343(10) Uani 1 1 d . . .
O3 O 0.2632(4) 0.8512(4) 0.1609(2) 0.0380(10) Uani 1 1 d . . .
O4 O 0.4945(5) 0.8214(5) 0.1366(3) 0.0463(12) Uani 1 1 d . . .
P1 P 0.26739(14) 0.48415(13) 0.31217(8) 0.0235(3) Uani 1 1 d . . .
P2 P 0.13781(15) 0.45275(14) 0.19806(8) 0.0285(4) Uani 1 1 d . . .
P3 P 0.51739(15) 0.52905(13) 0.22090(8) 0.0258(3) Uani 1 1 d . . .
P4 P 0.39734(16) 0.74832(14) 0.13262(9) 0.0307(4) Uani 1 1 d . . .
S1 S 0.28194(17) 0.34510(15) 0.11879(9) 0.0386(4) Uani 1 1 d . . .
S2 S 0.41339(16) 0.69831(15) 0.02541(9) 0.0377(4) Uani 1 1 d . . .
Sb1 Sb 0.75190(4) 0.03564(4) 0.32711(2) 0.03921(18) Uani 1 1 d . . .

loop_
_atom_site_aniso_label
_atom_site_aniso_U_11
_atom_site_aniso_U_22
_atom_site_aniso_U_33
_atom_site_aniso_U_23
_atom_site_aniso_U_13
_atom_site_aniso_U_12
C1 0.021(3) 0.027(3) 0.023(3) 0.001(2) -0.003(2) -0.005(2)
C2 0.050(4) 0.033(3) 0.021(3) -0.002(2) -0.011(3) -0.016(3)
C3 0.037(4) 0.041(4) 0.046(4) 0.005(3) 0.002(3) -0.010(3)
C4 0.065(5) 0.029(4) 0.050(4) 0.013(3) -0.007(4) -0.010(3)
C5 0.061(5) 0.049(4) 0.029(4) 0.008(3) -0.002(3) -0.030(4)
C6 0.055(4) 0.048(4) 0.030(4) 0.003(3) 0.000(3) -0.027(4)
C7 0.017(3) 0.035(3) 0.038(4) 0.001(3) 0.005(3) -0.007(3)
C8 0.033(3) 0.040(4) 0.013(3) -0.003(2) 0.002(2) -0.017(3)
C9 0.048(4) 0.046(4) 0.028(3) -0.001(3) -0.009(3) -0.020(3)
C10 0.060(5) 0.061(5) 0.032(4) -0.003(3) -0.015(3) -0.029(4)
C11 0.073(5) 0.048(4) 0.032(4) -0.012(3) -0.003(4) -0.026(4)
C12 0.067(5) 0.031(4) 0.042(4) -0.005(3) 0.000(4) -0.015(4)
C13 0.040(4) 0.033(3) 0.027(3) 0.001(3) -0.005(3) -0.013(3)
C14 0.057(5) 0.061(5) 0.050(4) -0.010(4) -0.008(4) -0.037(4)
C15 0.138(10) 0.048(5) 0.059(6) 0.000(4) -0.021(6) -0.038(6)
C16 0.041(4) 0.062(5) 0.026(3) -0.013(3) -0.002(3) -0.003(4)
C17 0.035(4) 0.053(4) 0.056(5) 0.011(4) -0.023(3) -0.011(3)
C18 0.031(3) 0.042(4) 0.021(3) 0.004(3) -0.004(2) -0.020(3)
C19 0.042(4) 0.055(4) 0.029(3) 0.007(3) -0.012(3) -0.024(3)
C20 0.065(5) 0.098(7) 0.032(4) 0.018(4) -0.023(4) -0.050(5)
C21 0.098(7) 0.089(7) 0.051(5) 0.010(5) -0.031(5) -0.073(6)
C22 0.097(7) 0.070(6) 0.043(5) -0.015(4) -0.008(5) -0.056(6)
C23 0.062(5) 0.047(4) 0.046(4) -0.007(3) 0.001(4) -0.034(4)
C24 0.021(3) 0.044(4) 0.018(3) -0.002(2) -0.005(2) -0.012(3)
C25 0.045(4) 0.034(4) 0.030(3) 0.000(3) -0.008(3) -0.010(3)
C26 0.055(5) 0.039(4) 0.038(4) -0.005(3) -0.013(3) 0.001(3)
C27 0.035(4) 0.065(5) 0.030(4) -0.005(3) -0.002(3) -0.012(4)
C28 0.033(4) 0.066(5) 0.027(3) -0.003(3) 0.005(3) -0.027(4)
C29 0.042(4) 0.047(4) 0.021(3) 0.003(3) -0.008(3) -0.021(3)
C30 0.138(10) 0.085(7) 0.109(8) 0.070(7) -0.084(8) -0.084(7)
C31 0.190(14) 0.078(7) 0.128(10) 0.059(7) -0.105(10) -0.091(9)
C32 0.048(4) 0.041(4) 0.042(4) -0.009(3) 0.000(3) -0.009(3)
C33 0.067(5) 0.046(4) 0.056(5) -0.005(4) -0.035(4) 0.008(4)
Ag1 0.0539(4) 0.0496(3) 0.0379(3) 0.0035(2) -0.0092(2) -0.0211(3)
F1 0.099(4) 0.039(3) 0.080(4) 0.009(2) 0.001(3) -0.006(3)
F2 0.082(4) 0.150(6) 0.087(4) -0.015(4) -0.044(3) -0.038(4)
F3 0.099(4) 0.073(3) 0.038(2) 0.009(2) 0.001(2) -0.025(3)
F4 0.101(4) 0.092(4) 0.035(3) 0.009(2) 0.005(3) -0.008(3)
F5 0.057(3) 0.130(5) 0.084(4) -0.016(3) -0.031(3) -0.019(3)
F6 0.145(6) 0.044(3) 0.089(4) -0.009(3) -0.008(4) 0.000(3)
N1 0.041(3) 0.028(3) 0.026(3) -0.004(2) -0.007(2) -0.013(2)
N2 0.041(3) 0.036(3) 0.025(3) 0.003(2) -0.007(2) -0.010(2)
O1 0.053(3) 0.043(3) 0.027(2) -0.0036(19) -0.002(2) -0.028(2)
O2 0.032(2) 0.047(3) 0.023(2) -0.0044(18) -0.0075(18) -0.010(2)
O3 0.045(3) 0.031(2) 0.035(2) -0.0042(19) -0.014(2) -0.004(2)
O4 0.065(3) 0.048(3) 0.042(3) 0.020(2) -0.027(2) -0.033(3)
P1 0.0262(8) 0.0253(7) 0.0192(7) -0.0004(6) -0.0035(6) -0.0096(6)
P2 0.0331(8) 0.0315(8) 0.0226(8) -0.0021(6) -0.0064(6) -0.0124(7)
P3 0.0307(8) 0.0272(8) 0.0203(7) 0.0010(6) -0.0051(6) -0.0112(6)
P4 0.0343(9) 0.0296(8) 0.0286(8) 0.0053(6) -0.0079(7) -0.0109(7)
S1 0.0461(10) 0.0373(9) 0.0265(8) -0.0093(6) 0.0007(7) -0.0103(7)
S2 0.0416(9) 0.0372(9) 0.0281(8) 0.0024(6) -0.0022(7) -0.0085(7)
Sb1 0.0489(3) 0.0344(3) 0.0302(3) 0.00075(19) -0.0098(2) -0.0075(2)

loop_
_atom_type_symbol
_atom_type_description
_atom_type_scat_dispersion_real
_atom_type_scat_dispersion_imag
_atom_type_scat_source
C C 0.0181 0.0091 'International Tables Vol C Tables 4.2.6.8 and 6.1.1.4'
H H 0.0000 0.0000 'International Tables Vol C Tables 4.2.6.8 and 6.1.1.4'
Ag Ag 0.1306 4.2820 'International Tables Vol C Tables 4.2.6.8 and 6.1.1.4'
F F 0.0727 0.0534 'International Tables Vol C Tables 4.2.6.8 and 6.1.1.4'
N N 0.0311 0.0180 'International Tables Vol C Tables 4.2.6.8 and 6.1.1.4'
O O 0.0492 0.0322 'International Tables Vol C Tables 4.2.6.8 and 6.1.1.4'
P P 0.2955 0.4335 'International Tables Vol C Tables 4.2.6.8 and 6.1.1.4'
S S 0.3331 0.5567 'International Tables Vol C Tables 4.2.6.8 and 6.1.1.4'
Sb Sb -0.0562 5.8946 'International Tables Vol C Tables 4.2.6.8 and 6.1.1.4'

loop_
_geom_angle_atom_site_label_1
_geom_angle_atom_site_label_2
_geom_angle_atom_site_label_3
_geom_angle
_geom_angle_site_symmetry_1
_geom_angle_site_symmetry_3
_geom_angle_publ_flag
P3 C1 P1 116.1(3) . . ?
P3 C1 H1A 108.3 . . ?
P1 C1 H1A 108.3 . . ?
P3 C1 H1B 108.3 . . ?
P1 C1 H1B 108.3 . . ?
H1A C1 H1B 107.4 . . ?
C3 C2 C7 118.7(6) . . ?
C3 C2 P1 124.2(5) . . ?
C7 C2 P1 117.1(5) . . ?
C2 C3 C4 120.4(7) . . ?
C2 C3 H3 119.8 . . ?
C4 C3 H3 119.8 . . ?
C5 C4 C3 119.7(7) . . ?
C5 C4 H4 120.2 . . ?
C3 C4 H4 120.2 . . ?
C6 C5 C4 119.8(6) . . ?
C6 C5 H5 120.1 . . ?
C4 C5 H5 120.1 . . ?
C7 C6 C5 120.7(7) . . ?
C7 C6 H6 119.6 . . ?
C5 C6 H6 119.6 . . ?
C6 C7 C2 120.6(6) . . ?
C6 C7 H7 119.7 . . ?
C2 C7 H7 119.7 . . ?
C13 C8 C9 119.6(6) . . ?
C13 C8 P1 120.7(5) . . ?
C9 C8 P1 119.7(5) . . ?
C10 C9 C8 119.8(7) . . ?
C10 C9 H9 120.1 . . ?
C8 C9 H9 120.1 . . ?
C9 C10 C11 120.4(7) . . ?
C9 C10 H10 119.8 . . ?
C11 C10 H10 119.8 . . ?
C10 C11 C12 120.3(7) . . ?
C10 C11 H11 119.8 . . ?
C12 C11 H11 119.8 . . ?
C11 C12 C13 119.9(7) . . ?
C11 C12 H12 120.0 . . ?
C13 C12 H12 120.0 . . ?
C8 C13 C12 119.9(6) . . ?
C8 C13 H13 120.0 . . ?
C12 C13 H13 120.0 . . ?
O1 C14 C15 108.2(6) . . ?
O1 C14 H14A 110.0 . . ?
C15 C14 H14A 110.0 . . ?
O1 C14 H14B 110.0 . . ?
C15 C14 H14B 110.0 . . ?
H14A C14 H14B 108.4 . . ?
C14 C15 H15A 109.5 . . ?
C14 C15 H15B 109.5 . . ?
H15A C15 H15B 109.5 . . ?
C14 C15 H15C 109.5 . . ?
H15A C15 H15C 109.5 . . ?
H15B C15 H15C 109.5 . . ?
O2 C16 C17 109.8(6) . . ?
O2 C16 H16A 109.7 . . ?
C17 C16 H16A 109.7 . . ?
O2 C16 H16B 109.7 . . ?
C17 C16 H16B 109.7 . . ?
H16A C16 H16B 108.2 . . ?
C16 C17 H17A 109.5 . . ?
C16 C17 H17B 109.5 . . ?
H17A C17 H17B 109.5 . . ?
C16 C17 H17C 109.5 . . ?
H17A C17 H17C 109.5 . . ?
H17B C17 H17C 109.5 . . ?
C23 C18 C19 120.4(6) . . ?
C23 C18 P3 120.0(5) . . ?
C19 C18 P3 119.6(5) . . ?
C20 C19 C18 119.4(7) . . ?
C20 C19 H19 120.3 . . ?
C18 C19 H19 120.3 . . ?
C21 C20 C19 120.4(8) . . ?
C21 C20 H20 119.8 . . ?
C19 C20 H20 119.8 . . ?
C20 C21 C22 120.2(7) . . ?
C20 C21 H21 119.9 . . ?
C22 C21 H21 119.9 . . ?
C21 C22 C23 121.2(8) . . ?
C21 C22 H22 119.4 . . ?
C23 C22 H22 119.4 . . ?
C18 C23 C22 118.4(8) . . ?
C18 C23 H23 120.8 . . ?
C22 C23 H23 120.8 . . ?
C25 C24 C29 119.7(6) . . ?
C25 C24 P3 122.6(5) . . ?
C29 C24 P3 117.7(5) . . ?
C26 C25 C24 119.4(6) . . ?
C26 C25 H25 120.3 . . ?
C24 C25 H25 120.3 . . ?
C27 C26 C25 120.0(7) . . ?
C27 C26 H26 120.0 . . ?
C25 C26 H26 120.0 . . ?
C26 C27 C28 121.5(6) . . ?
C26 C27 H27 119.3 . . ?
C28 C27 H27 119.3 . . ?
C27 C28 C29 119.2(6) . . ?
C27 C28 H28 120.4 . . ?
C29 C28 H28 120.4 . . ?
C28 C29 C24 120.2(6) . . ?
C28 C29 H29 119.9 . . ?
C24 C29 H29 119.9 . . ?
C31 C30 O4 114.8(8) . . ?
C31 C30 H30A 108.6 . . ?
O4 C30 H30A 108.6 . . ?
C31 C30 H30B 108.6 . . ?
O4 C30 H30B 108.6 . . ?
H30A C30 H30B 107.6 . . ?
C30 C31 H31A 109.5 . . ?
C30 C31 H31B 109.5 . . ?
H31A C31 H31B 109.5 . . ?
C30 C31 H31C 109.5 . . ?
H31A C31 H31C 109.5 . . ?
H31B C31 H31C 109.5 . . ?
O3 C32 C33 111.3(6) . . ?
O3 C32 H32A 109.4 . . ?
C33 C32 H32A 109.4 . . ?
O3 C32 H32B 109.4 . . ?
C33 C32 H32B 109.4 . . ?
H32A C32 H32B 108.0 . . ?
C32 C33 H33A 109.5 . . ?
C32 C33 H33B 109.5 . . ?
H33A C33 H33B 109.5 . . ?
C32 C33 H33C 109.5 . . ?
H33A C33 H33C 109.5 . . ?
H33B C33 H33C 109.5 . . ?
S1 Ag1 S2 159.21(6) . . ?
S1 Ag1 S2 87.74(5) . 2_665 ?
S2 Ag1 S2 108.19(5) . 2_665 ?
S1 Ag1 Ag1 133.91(5) . 2_665 ?
S2 Ag1 Ag1 60.34(4) . 2_665 ?
S2 Ag1 Ag1 47.85(4) 2_665 2_665 ?
P1 N1 P2 130.2(3) . . ?
P4 N2 P3 146.0(4) . . ?
C14 O1 P2 126.4(4) . . ?
C16 O2 P2 118.5(4) . . ?
C32 O3 P4 123.6(4) . . ?
C30 O4 P4 121.4(5) . . ?
N1 P1 C8 107.8(3) . . ?
N1 P1 C2 114.0(3) . . ?
C8 P1 C2 107.2(3) . . ?
N1 P1 C1 112.8(3) . . ?
C8 P1 C1 108.6(3) . . ?
C2 P1 C1 106.2(3) . . ?
O1 P2 O2 106.9(3) . . ?
O1 P2 N1 105.9(2) . . ?
O2 P2 N1 107.6(3) . . ?
O1 P2 S1 110.28(19) . . ?
O2 P2 S1 107.38(17) . . ?
N1 P2 S1 118.2(2) . . ?
N2 P3 C18 112.2(3) . . ?
N2 P3 C1 109.8(3) . . ?
C18 P3 C1 107.3(3) . . ?
N2 P3 C24 115.6(3) . . ?
C18 P3 C24 105.3(3) . . ?
C1 P3 C24 106.1(3) . . ?
O3 P4 N2 109.5(3) . . ?
O3 P4 O4 101.3(3) . . ?
N2 P4 O4 108.0(3) . . ?
O3 P4 S2 109.28(18) . . ?
N2 P4 S2 116.8(2) . . ?
O4 P4 S2 110.7(2) . . ?
P2 S1 Ag1 100.35(8) . . ?
P4 S2 Ag1 98.52(8) . . ?
P4 S2 Ag1 120.27(9) . 2_665 ?
Ag1 S2 Ag1 71.81(5) . 2_665 ?
F2 Sb1 F5 178.5(3) . . ?
F2 Sb1 F3 89.2(3) . . ?
F5 Sb1 F3 89.4(3) . . ?
F2 Sb1 F4 90.9(3) . . ?
F5 Sb1 F4 90.4(3) . . ?
F3 Sb1 F4 179.5(2) . . ?
F2 Sb1 F1 89.1(3) . . ?
F5 Sb1 F1 90.4(3) . . ?
F3 Sb1 F1 89.4(2) . . ?
F4 Sb1 F1 90.1(2) . . ?
F2 Sb1 F6 91.5(3) . . ?
F5 Sb1 F6 89.0(3) . . ?
F3 Sb1 F6 90.8(3) . . ?
F4 Sb1 F6 89.7(3) . . ?
F1 Sb1 F6 179.4(3) . . ?

loop_
_geom_bond_atom_site_label_1
_geom_bond_atom_site_label_2
_geom_bond_distance
_geom_bond_site_symmetry_2
_geom_bond_publ_flag
C1 P3 1.812(6) . ?
C1 P1 1.824(6) . ?
C1 H1A 0.9700 . ?
C1 H1B 0.9700 . ?
C2 C3 1.383(9) . ?
C2 C7 1.384(9) . ?
C2 P1 1.812(6) . ?
C3 C4 1.388(10) . ?
C3 H3 0.9300 . ?
C4 C5 1.375(11) . ?
C4 H4 0.9300 . ?
C5 C6 1.369(10) . ?
C5 H5 0.9300 . ?
C6 C7 1.364(9) . ?
C6 H6 0.9300 . ?
C7 H7 0.9300 . ?
C8 C13 1.386(9) . ?
C8 C9 1.400(9) . ?
C8 P1 1.786(6) . ?
C9 C10 1.374(10) . ?
C9 H9 0.9300 . ?
C10 C11 1.377(11) . ?
C10 H10 0.9300 . ?
C11 C12 1.380(11) . ?
C11 H11 0.9300 . ?
C12 C13 1.387(9) . ?
C12 H12 0.9300 . ?
C13 H13 0.9300 . ?
C14 O1 1.461(8) . ?
C14 C15 1.486(12) . ?
C14 H14A 0.9700 . ?
C14 H14B 0.9700 . ?
C15 H15A 0.9600 . ?
C15 H15B 0.9600 . ?
C15 H15C 0.9600 . ?
C16 O2 1.456(8) . ?
C16 C17 1.509(10) . ?
C16 H16A 0.9700 . ?
C16 H16B 0.9700 . ?
C17 H17A 0.9600 . ?
C17 H17B 0.9600 . ?
C17 H17C 0.9600 . ?
C18 C23 1.387(10) . ?
C18 C19 1.389(9) . ?
C18 P3 1.804(6) . ?
C19 C20 1.389(10) . ?
C19 H19 0.9300 . ?
C20 C21 1.364(13) . ?
C20 H20 0.9300 . ?
C21 C22 1.365(13) . ?
C21 H21 0.9300 . ?
C22 C23 1.395(11) . ?
C22 H22 0.9300 . ?
C23 H23 0.9300 . ?
C24 C25 1.385(9) . ?
C24 C29 1.387(9) . ?
C24 P3 1.817(6) . ?
C25 C26 1.384(10) . ?
C25 H25 0.9300 . ?
C26 C27 1.355(11) . ?
C26 H26 0.9300 . ?
C27 C28 1.374(11) . ?
C27 H27 0.9300 . ?
C28 C29 1.377(9) . ?
C28 H28 0.9300 . ?
C29 H29 0.9300 . ?
C30 C31 1.371(13) . ?
C30 O4 1.455(9) . ?
C30 H30A 0.9700 . ?
C30 H30B 0.9700 . ?
C31 H31A 0.9600 . ?
C31 H31B 0.9600 . ?
C31 H31C 0.9600 . ?
C32 O3 1.433(9) . ?
C32 C33 1.50(1) . ?
C32 H32A 0.9700 . ?
C32 H32B 0.9700 . ?
C33 H33A 0.9600 . ?
C33 H33B 0.9600 . ?
C33 H33C 0.9600 . ?
Ag1 S1 2.4355(18) . ?
Ag1 S2 2.4492(17) . ?
Ag1 S2 2.8707(17) 2_665 ?
Ag1 Ag1 3.1385(11) 2_665 ?
F1 Sb1 1.862(5) . ?
F2 Sb1 1.843(5) . ?
F3 Sb1 1.851(4) . ?
F4 Sb1 1.856(5) . ?
F5 Sb1 1.848(5) . ?
F6 Sb1 1.864(5) . ?
N1 P1 1.570(5) . ?
N1 P2 1.594(5) . ?
N2 P4 1.556(5) . ?
N2 P3 1.563(5) . ?
O1 P2 1.569(4) . ?
O2 P2 1.582(4) . ?
O3 P4 1.555(5) . ?
O4 P4 1.578(5) . ?
P2 S1 1.993(2) . ?
P4 S2 2.004(2) . ?
S2 Ag1 2.8707(17) 2_665 ?

loop_
_geom_torsion_atom_site_label_1
_geom_torsion_atom_site_label_2
_geom_torsion_atom_site_label_3
_geom_torsion_atom_site_label_4
_geom_torsion
_geom_torsion_site_symmetry_1
_geom_torsion_site_symmetry_2
_geom_torsion_site_symmetry_3
_geom_torsion_site_symmetry_4
_geom_torsion_publ_flag
C7 C2 C3 C4 -1.1(11) . . . . ?
P1 C2 C3 C4 -179.1(6) . . . . ?
C2 C3 C4 C5 0.3(12) . . . . ?
C3 C4 C5 C6 0.5(12) . . . . ?
C4 C5 C6 C7 -0.5(11) . . . . ?
C5 C6 C7 C2 -0.4(10) . . . . ?
C3 C2 C7 C6 1.1(10) . . . . ?
P1 C2 C7 C6 179.3(5) . . . . ?
C13 C8 C9 C10 -1.6(9) . . . . ?
P1 C8 C9 C10 178.3(5) . . . . ?
C8 C9 C10 C11 0.8(11) . . . . ?
C9 C10 C11 C12 0.7(11) . . . . ?
C10 C11 C12 C13 -1.4(11) . . . . ?
C9 C8 C13 C12 0.8(9) . . . . ?
P1 C8 C13 C12 -179.0(5) . . . . ?
C11 C12 C13 C8 0.6(10) . . . . ?
C23 C18 C19 C20 -1.4(10) . . . . ?
P3 C18 C19 C20 178.5(5) . . . . ?
C18 C19 C20 C21 1.6(11) . . . . ?
C19 C20 C21 C22 -0.9(12) . . . . ?
C20 C21 C22 C23 -0.2(13) . . . . ?
C19 C18 C23 C22 0.3(10) . . . . ?
P3 C18 C23 C22 -179.6(5) . . . . ?
C21 C22 C23 C18 0.5(12) . . . . ?
C29 C24 C25 C26 2.3(9) . . . . ?
P3 C24 C25 C26 -175.4(5) . . . . ?
C24 C25 C26 C27 -1.5(10) . . . . ?
C25 C26 C27 C28 0.5(11) . . . . ?
C26 C27 C28 C29 -0.4(11) . . . . ?
C27 C28 C29 C24 1.3(10) . . . . ?
C25 C24 C29 C28 -2.3(9) . . . . ?
P3 C24 C29 C28 175.6(5) . . . . ?
C15 C14 O1 P2 111.0(7) . . . . ?
C17 C16 O2 P2 165.4(5) . . . . ?
C33 C32 O3 P4 -106.4(6) . . . . ?
C31 C30 O4 P4 167.0(10) . . . . ?
P2 N1 P1 C8 -172.7(4) . . . . ?
P2 N1 P1 C2 -53.9(5) . . . . ?
P2 N1 P1 C1 67.4(5) . . . . ?
C13 C8 P1 N1 -7.8(6) . . . . ?
C9 C8 P1 N1 172.3(5) . . . . ?
C13 C8 P1 C2 -130.9(5) . . . . ?
C9 C8 P1 C2 49.2(6) . . . . ?
C13 C8 P1 C1 114.7(5) . . . . ?
C9 C8 P1 C1 -65.1(5) . . . . ?
C3 C2 P1 N1 125.3(6) . . . . ?
C7 C2 P1 N1 -52.8(6) . . . . ?
C3 C2 P1 C8 -115.6(6) . . . . ?
C7 C2 P1 C8 66.4(5) . . . . ?
C3 C2 P1 C1 0.4(6) . . . . ?
C7 C2 P1 C1 -177.7(5) . . . . ?
P3 C1 P1 N1 74.0(4) . . . . ?
P3 C1 P1 C8 -45.5(4) . . . . ?
P3 C1 P1 C2 -160.4(3) . . . . ?
C14 O1 P2 O2 85.4(6) . . . . ?
C14 O1 P2 N1 -160.1(6) . . . . ?
C14 O1 P2 S1 -31.1(6) . . . . ?
C16 O2 P2 O1 53.9(5) . . . . ?
C16 O2 P2 N1 -59.5(5) . . . . ?
C16 O2 P2 S1 172.2(4) . . . . ?
P1 N1 P2 O1 65.8(5) . . . . ?
P1 N1 P2 O2 179.9(4) . . . . ?
P1 N1 P2 S1 -58.4(5) . . . . ?
P4 N2 P3 C18 86.6(7) . . . . ?
P4 N2 P3 C1 -154.2(6) . . . . ?
P4 N2 P3 C24 -34.2(8) . . . . ?
C23 C18 P3 N2 0.2(6) . . . . ?
C19 C18 P3 N2 -179.7(5) . . . . ?
C23 C18 P3 C1 -120.6(5) . . . . ?
C19 C18 P3 C1 59.6(5) . . . . ?
C23 C18 P3 C24 126.7(5) . . . . ?
C19 C18 P3 C24 -53.2(5) . . . . ?
P1 C1 P3 N2 -33.5(4) . . . . ?
P1 C1 P3 C18 88.7(4) . . . . ?
P1 C1 P3 C24 -159.1(3) . . . . ?
C25 C24 P3 N2 -137.0(5) . . . . ?
C29 C24 P3 N2 45.3(6) . . . . ?
C25 C24 P3 C18 98.6(5) . . . . ?
C29 C24 P3 C18 -79.2(5) . . . . ?
C25 C24 P3 C1 -15.0(6) . . . . ?
C29 C24 P3 C1 167.2(5) . . . . ?
C32 O3 P4 N2 -87.8(5) . . . . ?
C32 O3 P4 O4 158.2(5) . . . . ?
C32 O3 P4 S2 41.3(5) . . . . ?
P3 N2 P4 O3 -159.5(6) . . . . ?
P3 N2 P4 O4 -49.9(7) . . . . ?
P3 N2 P4 S2 75.6(7) . . . . ?
C30 O4 P4 O3 -59.7(8) . . . . ?
C30 O4 P4 N2 -174.8(8) . . . . ?
C30 O4 P4 S2 56.1(8) . . . . ?
O1 P2 S1 Ag1 176.3(2) . . . . ?
O2 P2 S1 Ag1 60.10(19) . . . . ?
N1 P2 S1 Ag1 -61.8(2) . . . . ?
S2 Ag1 S1 P2 26.9(2) . . . . ?
S2 Ag1 S1 P2 167.84(8) 2_665 . . . ?
Ag1 Ag1 S1 P2 153.81(6) 2_665 . . . ?
O3 P4 S2 Ag1 -101.5(2) . . . . ?
N2 P4 S2 Ag1 23.5(3) . . . . ?
O4 P4 S2 Ag1 147.7(2) . . . . ?
O3 P4 S2 Ag1 -175.35(19) . . . 2_665 ?
N2 P4 S2 Ag1 -50.3(3) . . . 2_665 ?
O4 P4 S2 Ag1 73.9(2) . . . 2_665 ?
S1 Ag1 S2 P4 19.3(2) . . . . ?
S2 Ag1 S2 P4 -119.16(8) 2_665 . . . ?
Ag1 Ag1 S2 P4 -119.16(8) 2_665 . . . ?
S1 Ag1 S2 Ag1 138.46(17) . . . 2_665 ?
S2 Ag1 S2 Ag1 0.0 2_665 . . 2_665 ?
